data_4113380
loop_
_publ_author_name
'Richard E. Taylor'
'Yue Chen'
'Alicia Beatty'
'David C. Myles'
'Yiqing Zhou'

_publ_section_title
;
 Conformation-Activity Relationships in Polyketide Natural Products: A New
 Perspective on the Rational Design of Epothilone Analogues
;
_journal_name_full 'Journal of the American Chemical Society'
_journal_page_first 26
_journal_page_last 27
_journal_paper_doi 10.1021/ja028196l
_journal_volume 125
_journal_year 2003
_chemical_formula_sum 'C28 H45 N O6 S'
_chemical_formula_weight 523.71
_chemical_name_systematic
; 
 ? 
;
_space_group_IT_number 1
_symmetry_cell_setting triclinic
_symmetry_space_group_name_Hall 'P 1'
_symmetry_space_group_name_H-M 'P 1'
_atom_sites_solution_hydrogens difmap
_atom_sites_solution_primary direct
_atom_sites_solution_secondary difmap
_audit_creation_method SHELXL-97
_cell_angle_alpha 84.9450(10)
_cell_angle_beta 88.1180(10)
_cell_angle_gamma 89.8720(10)
_cell_formula_units_Z 1
_cell_length_a 6.4227(3)
_cell_length_b 9.8743(4)
_cell_length_c 11.3325(5)
_cell_measurement_reflns_used 7619
_cell_measurement_temperature 100(2)
_cell_measurement_theta_max 30.49
_cell_measurement_theta_min 2.63
_cell_volume 715.52(5)
_computing_cell_refinement 'Bruker SMART'
_computing_data_collection 'Bruker SMART'
_computing_data_reduction 'Bruker SHELXTL'
_computing_molecular_graphics 'Bruker SHELXTL'
_computing_publication_material 'Bruker SHELXTL'
_computing_structure_refinement 'SHELXL-97 (Sheldrick, 1997)'
_computing_structure_solution 'SHELXS-97 (Sheldrick, 1990)'
_diffrn_ambient_temperature 100(2)
_diffrn_measured_fraction_theta_full 0.994
_diffrn_measured_fraction_theta_max 0.994
_diffrn_measurement_device_type 'CCD area detector'
_diffrn_measurement_method 'phi and omega scans'
_diffrn_radiation_monochromator graphite
_diffrn_radiation_source 'fine-focus sealed tube'
_diffrn_radiation_type MoK\a
_diffrn_radiation_wavelength 0.71073
_diffrn_reflns_av_R_equivalents 0.0122
_diffrn_reflns_av_sigmaI/netI 0.0365
_diffrn_reflns_limit_h_max 9
_diffrn_reflns_limit_h_min -9
_diffrn_reflns_limit_k_max 14
_diffrn_reflns_limit_k_min -14
_diffrn_reflns_limit_l_max 16
_diffrn_reflns_limit_l_min -16
_diffrn_reflns_number 9194
_diffrn_reflns_theta_full 30.49
_diffrn_reflns_theta_max 30.49
_diffrn_reflns_theta_min 2.07
_exptl_absorpt_coefficient_mu 0.153
_exptl_absorpt_correction_T_max 1.0000
_exptl_absorpt_correction_T_min 0.8953
_exptl_absorpt_correction_type empirical
_exptl_absorpt_process_details SADABS
_exptl_crystal_colour colorless
_exptl_crystal_density_diffrn 1.215
_exptl_crystal_description prism
_exptl_crystal_F_000 284
_exptl_crystal_size_max 0.4
_exptl_crystal_size_mid 0.3
_exptl_crystal_size_min 0.25
_refine_diff_density_max 0.375
_refine_diff_density_min -0.167
_refine_diff_density_rms 0.052
_refine_ls_abs_structure_details 'Flack H D (1983), Acta Cryst. A39, 876-881'
_refine_ls_abs_structure_Flack -0.04(4)
_refine_ls_extinction_method none
_refine_ls_goodness_of_fit_ref 1.039
_refine_ls_hydrogen_treatment refU
_refine_ls_matrix_type full
_refine_ls_number_parameters 505
_refine_ls_number_reflns 7792
_refine_ls_number_restraints 3
_refine_ls_restrained_S_all 1.039
_refine_ls_R_factor_all 0.0341
_refine_ls_R_factor_gt 0.0333
_refine_ls_shift/su_max 0.000
_refine_ls_shift/su_mean 0.000
_refine_ls_structure_factor_coef Fsqd
_refine_ls_weighting_details 'calc w=1/[\s^2^(Fo^2^)+(0.0586P)^2^+0.0014P] where P=(Fo^2^+2Fc^2^)/3'
_refine_ls_weighting_scheme calc
_refine_ls_wR_factor_gt 0.0845
_refine_ls_wR_factor_ref 0.0853
_reflns_number_gt 7592
_reflns_number_total 7792
_reflns_threshold_expression >2sigma(I)
_cod_data_source_file ja028196l-2_s2_2.cif
_cod_data_source_block compound8
_cod_database_code 4113380

loop_
_symmetry_equiv_pos_as_xyz
'x, y, z'

loop_
_atom_site_label
_atom_site_type_symbol
_atom_site_fract_x
_atom_site_fract_y
_atom_site_fract_z
_atom_site_U_iso_or_equiv
_atom_site_adp_type
_atom_site_occupancy
_atom_site_symmetry_multiplicity
_atom_site_calc_flag
S1 S -0.31381(4) -0.01328(3) -0.35700(3) 0.01863(7) Uani 1 1 d
O1 O -0.08500(13) -0.50287(9) -0.76596(7) 0.01574(16) Uani 1 1 d
N1 N -0.52237(17) -0.11993(11) -0.51358(9) 0.01716(19) Uani 1 1 d
C1 C -0.34701(18) -0.20097(12) -0.49359(10) 0.0148(2) Uani 1 1 d
O1W O 0.39773(16) -0.15477(11) -0.76788(9) 0.02248(19) Uani 1 1 d
H1W H 0.480(4) -0.210(3) -0.779(2) 0.046(7) Uiso 1 1 d
H2W H 0.405(3) -0.147(2) -0.695(2) 0.025(5) Uiso 1 1 d
O2 O -0.37911(14) -0.40370(10) -0.83437(8) 0.02061(18) Uani 1 1 d
C2 C -0.5248(2) -0.01741(13) -0.44777(11) 0.0177(2) Uani 1 1 d
O3 O 0.04981(16) -0.22018(10) -0.88608(9) 0.01913(18) Uani 1 1 d
H3A H 0.142(4) -0.202(2) -0.855(2) 0.036(6) Uiso 1 1 d
C3 C -0.2170(2) -0.15796(12) -0.41188(11) 0.0178(2) Uani 1 1 d
H3 H -0.103(3) -0.2042(18) -0.3821(16) 0.015(4) Uiso 1 1 d
O4 O 0.12583(16) -0.39228(11) -1.24514(9) 0.02241(19) Uani 1 1 d
C4 C -0.6905(2) 0.08916(15) -0.44902(14) 0.0243(3) Uani 1 1 d
H4A H -0.810(4) 0.054(3) -0.471(2) 0.042(6) Uiso 1 1 d
H4B H -0.704(5) 0.119(3) -0.377(3) 0.058(8) Uiso 1 1 d
H4C H -0.655(6) 0.155(4) -0.508(3) 0.082(11) Uiso 1 1 d
O5 O 0.30665(17) -0.65930(11) -1.26420(9) 0.02330(19) Uani 1 1 d
H5A H 0.233(4) -0.605(3) -1.290(2) 0.033(6) Uiso 1 1 d
C5 C -0.33060(19) -0.32405(12) -0.55601(11) 0.0153(2) Uani 1 1 d
H5 H -0.464(3) -0.3638(18) -0.5751(16) 0.014(4) Uiso 1 1 d
C6 C -0.15705(18) -0.38867(12) -0.58881(10) 0.0144(2) Uani 1 1 d
C7 C 0.06193(19) -0.34252(13) -0.57185(12) 0.0188(2) Uani 1 1 d
H7A H 0.071(3) -0.2424(19) -0.5696(17) 0.019(4) Uiso 1 1 d
H7B H 0.115(3) -0.382(2) -0.499(2) 0.029(5) Uiso 1 1 d
H7C H 0.146(3) -0.368(2) -0.6347(19) 0.027(5) Uiso 1 1 d
C8 C -0.18190(18) -0.51912(12) -0.64664(10) 0.0142(2) Uani 1 1 d
H8 H -0.334(3) -0.5421(19) -0.6563(16) 0.018(4) Uiso 1 1 d
C9 C -0.19998(19) -0.43816(12) -0.85006(10) 0.0156(2) Uani 1 1 d
C10 C -0.08055(19) -0.41501(13) -0.96675(11) 0.0163(2) Uani 1 1 d
H10B H -0.038(3) -0.500(2) -0.9907(18) 0.025(5) Uiso 1 1 d
H10A H -0.181(3) -0.376(2) -1.0218(17) 0.021(4) Uiso 1 1 d
C11 C 0.11222(18) -0.32599(12) -0.95643(10) 0.0148(2) Uani 1 1 d
H11 H 0.224(3) -0.3820(18) -0.9198(16) 0.016(4) Uiso 1 1 d
C12 C 0.19919(19) -0.26420(12) -1.08063(10) 0.0158(2) Uani 1 1 d
C13 C 0.23426(18) -0.38119(12) -1.15962(11) 0.0158(2) Uani 1 1 d
C14 C 0.40696(19) -0.48504(12) -1.13322(11) 0.0160(2) Uani 1 1 d
H14 H 0.453(3) -0.4802(19) -1.0580(17) 0.017(4) Uiso 1 1 d
C15 C 0.32116(19) -0.63071(13) -1.14295(11) 0.0170(2) Uani 1 1 d
H15 H 0.185(3) -0.6301(18) -1.1051(16) 0.017(4) Uiso 1 1 d
C16 C 0.4413(2) -0.74914(13) -1.07935(11) 0.0183(2) Uani 1 1 d
H16 H 0.375(3) -0.8262(19) -1.1005(16) 0.016(4) Uiso 1 1 d
C17 C 0.4146(2) -0.75396(14) -0.94345(11) 0.0196(2) Uani 1 1 d
H17A H 0.455(3) -0.673(2) -0.9148(17) 0.019(4) Uiso 1 1 d
H17B H 0.517(4) -0.817(3) -0.912(2) 0.049(7) Uiso 1 1 d
C18 C 0.1959(2) -0.79164(15) -0.89475(12) 0.0224(2) Uani 1 1 d
H18A H 0.095(3) -0.720(2) -0.9221(19) 0.030(5) Uiso 1 1 d
H18B H 0.158(4) -0.879(3) -0.917(2) 0.044(6) Uiso 1 1 d
C19 C 0.1852(2) -0.81191(13) -0.75913(11) 0.0190(2) Uani 1 1 d
H19A H 0.272(3) -0.884(2) -0.7309(17) 0.022(4) Uiso 1 1 d
H19B H 0.238(3) -0.731(2) -0.7263(17) 0.020(4) Uiso 1 1 d
C20 C -0.0319(2) -0.84501(12) -0.70943(12) 0.0180(2) Uani 1 1 d
C21 C -0.13878(19) -0.77010(12) -0.63540(11) 0.0175(2) Uani 1 1 d
H21A H -0.273(3) -0.8003(19) -0.6118(17) 0.020(4) Uiso 1 1 d
C22 C -0.07475(19) -0.64261(12) -0.58242(10) 0.0156(2) Uani 1 1 d
H22 H 0.073(3) -0.630(2) -0.5899(18) 0.024(4) Uiso 1 1 d
C23 C 0.0469(2) -0.16028(14) -1.13745(12) 0.0208(2) Uani 1 1 d
H23A H 0.108(3) -0.119(2) -1.208(2) 0.030(5) Uiso 1 1 d
H23B H 0.028(4) -0.093(2) -1.082(2) 0.035(5) Uiso 1 1 d
H23C H -0.080(4) -0.197(2) -1.149(2) 0.031(5) Uiso 1 1 d
C24 C 0.4058(2) -0.19107(13) -1.06196(12) 0.0190(2) Uani 1 1 d
H24A H 0.498(3) -0.2509(19) -1.0204(16) 0.016(4) Uiso 1 1 d
H24B H 0.460(3) -0.154(2) -1.139(2) 0.029(5) Uiso 1 1 d
H24C H 0.371(4) -0.119(2) -1.019(2) 0.037(6) Uiso 1 1 d
C25 C 0.5867(2) -0.44456(14) -1.22340(12) 0.0210(2) Uani 1 1 d
H25A H 0.611(3) -0.345(2) -1.2245(18) 0.022(4) Uiso 1 1 d
H25B H 0.547(3) -0.450(2) -1.300(2) 0.029(5) Uiso 1 1 d
H25C H 0.711(3) -0.497(2) -1.2053(18) 0.024(5) Uiso 1 1 d
C26 C 0.6718(2) -0.75648(16) -1.11621(13) 0.0249(3) Uani 1 1 d
H26A H 0.751(3) -0.689(2) -1.0832(18) 0.021(4) Uiso 1 1 d
H26B H 0.699(3) -0.753(2) -1.1961(19) 0.025(5) Uiso 1 1 d
H26C H 0.718(3) -0.843(2) -1.0893(17) 0.024(5) Uiso 1 1 d
C27 C -0.1276(3) -0.97277(14) -0.74662(14) 0.0252(3) Uani 1 1 d
H27A H -0.260(4) -0.984(2) -0.717(2) 0.036(6) Uiso 1 1 d
H27B H -0.047(4) -1.044(3) -0.723(2) 0.051(7) Uiso 1 1 d
H27C H -0.130(4) -0.969(3) -0.831(2) 0.040(6) Uiso 1 1 d
C28 C -0.1382(2) -0.65305(13) -0.44973(11) 0.0199(2) Uani 1 1 d
H28A H -0.105(3) -0.579(2) -0.4104(18) 0.025(5) Uiso 1 1 d
H28B H -0.074(3) -0.730(2) -0.4114(18) 0.024(5) Uiso 1 1 d
H28C H -0.289(3) -0.662(2) -0.4419(19) 0.028(5) Uiso 1 1 d

loop_
_atom_site_aniso_label
_atom_site_aniso_U_11
_atom_site_aniso_U_22
_atom_site_aniso_U_33
_atom_site_aniso_U_23
_atom_site_aniso_U_13
_atom_site_aniso_U_12
S1 0.02425(14) 0.01632(13) 0.01611(13) -0.00477(10) -0.00389(10) 0.00017(10)
O1 0.0164(4) 0.0189(4) 0.0119(4) -0.0012(3) 0.0004(3) 0.0023(3)
N1 0.0173(4) 0.0173(5) 0.0173(5) -0.0033(4) -0.0013(4) 0.0016(4)
C1 0.0162(5) 0.0141(5) 0.0142(5) -0.0017(4) -0.0003(4) -0.0002(4)
O1W 0.0232(5) 0.0244(5) 0.0207(5) -0.0057(4) -0.0045(4) 0.0024(4)
O2 0.0172(4) 0.0267(5) 0.0179(4) -0.0016(3) -0.0019(3) 0.0035(3)
C2 0.0202(5) 0.0177(5) 0.0154(5) -0.0024(4) -0.0016(4) 0.0010(4)
O3 0.0197(4) 0.0197(4) 0.0193(4) -0.0086(3) -0.0022(3) 0.0020(3)
C3 0.0213(5) 0.0161(5) 0.0165(5) -0.0030(4) -0.0025(4) 0.0008(4)
O4 0.0245(5) 0.0274(5) 0.0161(4) -0.0042(3) -0.0055(3) 0.0014(4)
C4 0.0273(7) 0.0223(6) 0.0245(7) -0.0078(5) -0.0034(5) 0.0065(5)
O5 0.0299(5) 0.0253(5) 0.0159(4) -0.0071(4) -0.0047(4) 0.0007(4)
C5 0.0176(5) 0.0142(5) 0.0142(5) -0.0021(4) -0.0010(4) -0.0003(4)
C6 0.0167(5) 0.0149(5) 0.0114(5) -0.0004(4) -0.0007(4) -0.0006(4)
C7 0.0153(5) 0.0210(6) 0.0204(6) -0.0034(4) -0.0004(4) -0.0018(4)
C8 0.0147(5) 0.0161(5) 0.0117(5) -0.0020(4) 0.0007(4) 0.0002(4)
C9 0.0187(5) 0.0150(5) 0.0135(5) -0.0027(4) -0.0025(4) -0.0006(4)
C10 0.0174(5) 0.0195(5) 0.0124(5) -0.0029(4) -0.0007(4) -0.0007(4)
C11 0.0158(5) 0.0159(5) 0.0132(5) -0.0037(4) -0.0009(4) 0.0015(4)
C12 0.0175(5) 0.0168(5) 0.0130(5) -0.0013(4) -0.0017(4) 0.0006(4)
C13 0.0155(5) 0.0187(5) 0.0133(5) -0.0015(4) 0.0009(4) -0.0018(4)
C14 0.0169(5) 0.0187(5) 0.0127(5) -0.0033(4) -0.0007(4) -0.0003(4)
C15 0.0179(5) 0.0184(5) 0.0152(5) -0.0045(4) 0.0004(4) -0.0007(4)
C16 0.0206(5) 0.0181(5) 0.0164(5) -0.0040(4) 0.0017(4) 0.0012(4)
C17 0.0202(5) 0.0225(6) 0.0160(5) -0.0015(4) 0.0011(4) 0.0012(5)
C18 0.0205(6) 0.0292(7) 0.0172(6) -0.0015(5) 0.0026(4) 0.0006(5)
C19 0.0204(5) 0.0200(6) 0.0163(5) -0.0019(4) 0.0024(4) 0.0045(4)
C20 0.0224(5) 0.0142(5) 0.0172(5) -0.0007(4) 0.0009(4) 0.0008(4)
C21 0.0198(5) 0.0155(5) 0.0170(5) -0.0005(4) 0.0015(4) 0.0011(4)
C22 0.0170(5) 0.0157(5) 0.0139(5) -0.0008(4) 0.0000(4) 0.0026(4)
C23 0.0233(6) 0.0203(6) 0.0184(6) 0.0013(5) -0.0043(5) 0.0035(5)
C24 0.0195(6) 0.0198(6) 0.0178(6) -0.0020(4) -0.0011(4) -0.0025(4)
C25 0.0191(6) 0.0245(6) 0.0194(6) -0.0035(5) 0.0041(5) -0.0019(5)
C26 0.0220(6) 0.0275(7) 0.0248(7) -0.0020(5) 0.0053(5) 0.0064(5)
C27 0.0345(7) 0.0158(6) 0.0254(7) -0.0058(5) 0.0067(6) -0.0020(5)
C28 0.0265(6) 0.0191(6) 0.0139(5) -0.0009(4) 0.0014(4) 0.0029(5)

loop_
_atom_type_symbol
_atom_type_description
_atom_type_scat_dispersion_real
_atom_type_scat_dispersion_imag
_atom_type_scat_source
C C 0.0033 0.0016 'International Tables Vol C Tables 4.2.6.8 and 6.1.1.4'
H H 0.0000 0.0000 'International Tables Vol C Tables 4.2.6.8 and 6.1.1.4'
N N 0.0061 0.0033 'International Tables Vol C Tables 4.2.6.8 and 6.1.1.4'
O O 0.0106 0.0060 'International Tables Vol C Tables 4.2.6.8 and 6.1.1.4'
S S 0.1246 0.1234 'International Tables Vol C Tables 4.2.6.8 and 6.1.1.4'

loop_
_geom_angle_atom_site_label_1
_geom_angle_atom_site_label_2
_geom_angle_atom_site_label_3
_geom_angle
C3 S1 C2 90.04(6)
C9 O1 C8 115.81(9)
C2 N1 C1 111.26(10)
C3 C1 N1 114.71(11)
C3 C1 C5 128.05(11)
N1 C1 C5 117.13(10)
N1 C2 C4 124.61(12)
N1 C2 S1 113.89(9)
C4 C2 S1 121.50(10)
C1 C3 S1 110.11(9)
C6 C5 C1 127.95(11)
C5 C6 C7 125.44(11)
C5 C6 C8 117.76(11)
C7 C6 C8 116.79(10)
O1 C8 C6 108.92(9)
O1 C8 C22 105.79(9)
C6 C8 C22 114.25(10)
O2 C9 O1 124.02(11)
O2 C9 C10 124.04(11)
O1 C9 C10 111.94(10)
C9 C10 C11 111.51(10)
O3 C11 C10 106.59(10)
O3 C11 C12 110.00(10)
C10 C11 C12 112.17(9)
C23 C12 C13 110.37(10)
C23 C12 C24 108.49(10)
C13 C12 C24 110.90(10)
C23 C12 C11 110.90(10)
C13 C12 C11 108.09(9)
C24 C12 C11 108.08(10)
O4 C13 C14 118.97(11)
O4 C13 C12 120.71(11)
C14 C13 C12 120.32(10)
C13 C14 C25 105.73(10)
C13 C14 C15 109.44(10)
C25 C14 C15 113.60(10)
O5 C15 C16 107.04(10)
O5 C15 C14 111.36(10)
C16 C15 C14 116.84(11)
C26 C16 C15 114.77(11)
C26 C16 C17 110.50(11)
C15 C16 C17 112.51(10)
C18 C17 C16 114.66(11)
C17 C18 C19 112.30(11)
C20 C19 C18 112.91(11)
C21 C20 C27 119.54(12)
C21 C20 C19 124.53(11)
C27 C20 C19 115.92(11)
C20 C21 C22 129.50(12)
C21 C22 C8 109.55(10)
C21 C22 C28 109.61(10)
C8 C22 C28 109.67(10)

loop_
_geom_bond_atom_site_label_1
_geom_bond_atom_site_label_2
_geom_bond_distance
S1 C3 1.7151(13)
S1 C2 1.7308(13)
O1 C9 1.3411(14)
O1 C8 1.4658(14)
N1 C2 1.3089(16)
N1 C1 1.3932(16)
C1 C3 1.3627(16)
C1 C5 1.4610(16)
O2 C9 1.2110(16)
C2 C4 1.4942(18)
O3 C11 1.4184(14)
O4 C13 1.2246(16)
O5 C15 1.4328(15)
C5 C6 1.3413(17)
C6 C7 1.5029(17)
C6 C8 1.5069(16)
C8 C22 1.5372(17)
C9 C10 1.5068(16)
C10 C11 1.5335(17)
C11 C12 1.5697(16)
C12 C23 1.5313(18)
C12 C13 1.5343(17)
C12 C24 1.5415(18)
C13 C14 1.5278(17)
C14 C25 1.5459(17)
C14 C15 1.5558(17)
C15 C16 1.5382(18)
C16 C26 1.5284(19)
C16 C17 1.5406(17)
C17 C18 1.5271(18)
C18 C19 1.5317(18)
C19 C20 1.5120(18)
C20 C21 1.3384(17)
C20 C27 1.5036(19)
C21 C22 1.5054(17)
C22 C28 1.5396(17)
